data_7160285
loop_
_publ_author_name
'Doig, Adrian I.'
'Sands, Kai N.'
'Boongaling, Bienca'
'Zhou, Wen'
'Back, Thomas G.'

_publ_section_title
;
 Synthesis, antioxidant and structural properties of modified ebselen
 derivatives and conjugates.
;
_journal_issue 45
_journal_name_full 'Organic &amp; biomolecular chemistry'
_journal_page_first 8881
_journal_page_last 8897
_journal_paper_doi 10.1039/d4ob01400f
_journal_volume 22
_journal_year 2024
_chemical_formula_moiety 'C20 H13 N2 O2 Se, C24 H20 P, 0.4(H2 O)'
_chemical_formula_sum 'C44 H33.8 N2 O2.4 P Se'
_chemical_formula_weight 738.86
_space_group_crystal_system triclinic
_space_group_IT_number 2
_space_group_name_Hall '-P 1'
_space_group_name_H-M_alt 'P -1'
_atom_sites_solution_hydrogens mixed
_atom_sites_solution_primary iterative
_audit_creation_date 2024-05-29
_audit_creation_method
;
Olex2 1.5
(compiled 2024.02.16 svn.r378c4104 for OlexSys, GUI svn.r6928)
;
_audit_update_record
;
2024-05-29 deposited with the CCDC.	2024-10-07 downloaded from the CCDC.
;
_cell_angle_alpha 90.4720(10)
_cell_angle_beta 90.4550(10)
_cell_angle_gamma 103.3810(10)
_cell_formula_units_Z 4
_cell_length_a 13.1170(5)
_cell_length_b 16.3872(7)
_cell_length_c 16.8435(7)
_cell_measurement_reflns_used 8764
_cell_measurement_temperature 173.15
_cell_measurement_theta_max 27.02
_cell_measurement_theta_min 2.26
_cell_volume 3521.9(2)
_computing_molecular_graphics 'Olex2 1.5 (Dolomanov et al., 2009)'
_computing_publication_material 'Olex2 1.5 (Dolomanov et al., 2009)'
_computing_structure_refinement 'SHELXL 2018/3 (Sheldrick, 2015)'
_computing_structure_solution 'olex2.solve 1.5 (Bourhis et al., 2015)'
_diffrn_ambient_temperature 173.15
_diffrn_measured_fraction_theta_full 0.981
_diffrn_measured_fraction_theta_max 0.981
_diffrn_measurement_device_type 'Bruker APEX-II CCD'
_diffrn_measurement_method '\f and \w scans'
_diffrn_radiation_type MoK\a
_diffrn_radiation_wavelength 0.71073
_diffrn_reflns_av_R_equivalents 0.0477
_diffrn_reflns_av_unetI/netI 0.0714
_diffrn_reflns_Laue_measured_fraction_full 0.981
_diffrn_reflns_Laue_measured_fraction_max 0.981
_diffrn_reflns_limit_h_max 15
_diffrn_reflns_limit_h_min -15
_diffrn_reflns_limit_k_max 19
_diffrn_reflns_limit_k_min -19
_diffrn_reflns_limit_l_max 20
_diffrn_reflns_limit_l_min -19
_diffrn_reflns_number 27309
_diffrn_reflns_point_group_measured_fraction_full 0.981
_diffrn_reflns_point_group_measured_fraction_max 0.981
_diffrn_reflns_theta_full 25.027
_diffrn_reflns_theta_max 25.027
_diffrn_reflns_theta_min 1.277
_diffrn_standards_number 0
_exptl_absorpt_coefficient_mu 1.154
_exptl_absorpt_correction_T_max 0.7461
_exptl_absorpt_correction_T_min 0.6686
_exptl_absorpt_correction_type multi-scan
_exptl_absorpt_process_details
;
SADABS-2016/2 (Bruker,2016/2) was used for absorption correction.
wR2(int) was 0.0659 before and 0.0469 after correction.
The Ratio of minimum to maximum transmission is 0.8961.
The \l/2 correction factor is Not present.
;
_exptl_crystal_colour Colorless
_exptl_crystal_density_diffrn 1.393
_exptl_crystal_description Block
_exptl_crystal_F_000 1520
_exptl_crystal_size_max 0.348
_exptl_crystal_size_mid 0.319
_exptl_crystal_size_min 0.143
_refine_diff_density_max 0.339
_refine_diff_density_min -0.298
_refine_diff_density_rms 0.062
_refine_ls_extinction_method none
_refine_ls_goodness_of_fit_ref 1.018
_refine_ls_hydrogen_treatment constr
_refine_ls_matrix_type full
_refine_ls_number_parameters 938
_refine_ls_number_reflns 12196
_refine_ls_number_restraints 16
_refine_ls_restrained_S_all 1.019
_refine_ls_R_factor_all 0.0703
_refine_ls_R_factor_gt 0.0423
_refine_ls_shift/su_max 0.003
_refine_ls_shift/su_mean 0.000
_refine_ls_structure_factor_coef Fsqd
_refine_ls_weighting_details 'w=1/[\s^2^(Fo^2^)+(0.0281P)^2^+0.7938P] where P=(Fo^2^+2Fc^2^)/3'
_refine_ls_weighting_scheme calc
_refine_ls_wR_factor_gt 0.0820
_refine_ls_wR_factor_ref 0.0926
_reflns_Friedel_coverage 0.000
_reflns_number_gt 8816
_reflns_number_total 12196
_reflns_threshold_expression 'I > 2\s(I)'
_cod_data_source_file d4ob01400f2.cif
_cod_data_source_block mo_20240229advi053_0m
_cod_original_formula_sum 'C44 H33.80 N2 O2.40 P Se'
_cod_database_code 7160285
_shelx_shelxl_version_number 2018/3
_shelx_space_group_comment
;
The symmetry employed for this shelxl refinement is uniquely defined
by the following loop, which should always be used as a source of
symmetry information in preference to the above space-group names.
They are only intended as comments.
;
_shelx_estimated_absorpt_t_max 0.852
_shelx_estimated_absorpt_t_min 0.689
_olex2_refinement_description
;
1. Fixed Uiso
 At 1.2 times of:
  All C(H) groups
 At 1.5 times of:
  All O(H,H) groups
2. Restrained distances
 O6-H6A = O6-H6B
 0.85 with sigma of 0.01
 C20-H7A
 3.569 with sigma of 0.01
 C20-H7B
 4.407 with sigma of 0.01
3. Uiso/Uaniso restraints and constraints
O6 \\sim O7: within 2A with sigma of 0.001 and sigma for terminal atoms of 0.02
within 2A
Uanis(O6) \\sim Ueq, Uanis(O7) \\sim Ueq: with sigma of 0.01 and sigma for
terminal atoms of 0.02
4. Others
 Sof(O7)=Sof(H7A)=Sof(H7B)=0.3*(1-FVAR(2))
 Sof(O6)=Sof(H6A)=Sof(H6B)=0.3*FVAR(2)
 Fixed Sof: O5(0.5) H5A(0.5) H5B(0.5)
5.a Free rotating group:
 O5(H5A,H5B), O6(H6A,H6B), O7(H7A,H7B)
5.b Aromatic/amide H refined with riding coordinates:
 C2(H2), C3(H3), C4(H4), C5(H5), C6(H6), C13(H13), C14(H14), C15(H15),
 C16(H16), C17(H17), C18(H18), C19(H19), C20(H20), C22(H22), C23(H23), C24(H24),
  C25(H25), C26(H26), C33(H33), C34(H34), C35(H35), C36(H36), C37(H37),
 C38(H38), C39(H39), C40(H40), C42(H42), C43(H43), C44(H44), C45(H45), C46(H46),
  C48(H48), C49(H49), C50(H50), C51(H51), C52(H52), C54(H54), C55(H55),
 C56(H56), C57(H57), C58(H58), C60(H60), C61(H61), C62(H62), C63(H63), C64(H64),
  C66(H66), C67(H67), C68(H68), C69(H69), C70(H70), C72(H72), C73(H73),
 C74(H74), C75(H75), C76(H76), C78(H78), C79(H79), C80(H80), C81(H81), C82(H82),
  C84(H84), C85(H85), C86(H86), C87(H87), C88(H88)
;
_olex2_submission_special_instructions 'No special instructions were received'

loop_
_space_group_symop_operation_xyz
'x, y, z'
'-x, -y, -z'

loop_
_atom_site_label
_atom_site_type_symbol
_atom_site_fract_x
_atom_site_fract_y
_atom_site_fract_z
_atom_site_U_iso_or_equiv
_atom_site_adp_type
_atom_site_occupancy
_atom_site_site_symmetry_order
_atom_site_calc_flag
_atom_site_refinement_flags_posn
_atom_site_refinement_flags_adp
_atom_site_refinement_flags_occupancy
_atom_site_disorder_assembly
_atom_site_disorder_group
Se1 Se 0.21987(2) 0.69649(2) -0.19667(2) 0.02823(9) Uani 1 1 d . . . . .
Se2 Se 0.22125(2) 0.20150(2) 0.69695(2) 0.03467(10) Uani 1 1 d . . . . .
P1 P 0.74803(6) 0.58944(5) 0.09565(5) 0.0289(2) Uani 1 1 d . . . . .
P2 P -0.22723(6) 0.10614(5) 0.40834(5) 0.0310(2) Uani 1 1 d . . . . .
O1 O -0.08807(17) 0.69695(16) -0.12617(14) 0.0501(7) Uani 1 1 d . . . . .
O2 O 0.46583(17) 0.84480(14) -0.06659(13) 0.0407(6) Uani 1 1 d . . . . .
O3 O 0.42114(18) 0.35367(16) 0.53590(13) 0.0434(6) Uani 1 1 d . . . . .
O4 O -0.09986(17) 0.17934(16) 0.67297(14) 0.0471(7) Uani 1 1 d . . . . .
O5 O 0.4037(3) 0.4916(3) 0.4494(3) 0.0357(11) Uani 0.5 1 d G . P . .
H5A H 0.409012 0.448336 0.475074 0.054 Uiso 0.5 1 d G U P . .
H5B H 0.458989 0.528263 0.461515 0.054 Uiso 0.5 1 d G U P . .
O6 O 0.4552(10) 0.9903(8) 0.0304(8) 0.059(4) Uani 0.199(4) 1 d DG U P A -1
H6A H 0.493921 0.971759 -0.006829 0.089 Uiso 0.199(4) 1 d DG U P A -1
H6B H 0.431106 1.030369 0.051952 0.089 Uiso 0.199(4) 1 d DG U P A -1
O7 O 0.3418(15) 1.0550(15) 0.1470(14) 0.044(7) Uani 0.101(4) 1 d G U P A 2
H7A H 0.345477 1.017327 0.112976 0.066 Uiso 0.101(4) 1 d DG U P A 2
H7B H 0.341712 1.031017 0.191567 0.066 Uiso 0.101(4) 1 d DG U P A 2
N1 N 0.04935(18) 0.66383(16) -0.19657(15) 0.0280(6) Uani 1 1 d . . . . .
N2 N 0.37462(18) 0.75225(16) -0.16221(15) 0.0286(6) Uani 1 1 d . . . . .
N3 N 0.36423(19) 0.26504(17) 0.64228(15) 0.0339(7) Uani 1 1 d . . . . .
N4 N 0.0607(2) 0.16100(18) 0.71995(16) 0.0378(7) Uani 1 1 d . . . . .
C1 C -0.0098(2) 0.6043(2) -0.25043(18) 0.0295(8) Uani 1 1 d . . . . .
C2 C 0.0424(2) 0.5516(2) -0.2898(2) 0.0374(8) Uani 1 1 d . . . . .
H2 H 0.113700 0.557434 -0.280465 0.045 Uiso 1 1 calc R U . . .
C3 C -0.0094(3) 0.4908(2) -0.3424(2) 0.0463(9) Uani 1 1 d . . . . .
H3 H 0.026918 0.455551 -0.367318 0.056 Uiso 1 1 calc R U . . .
C4 C -0.1150(3) 0.4820(2) -0.3584(2) 0.0498(10) Uani 1 1 d . . . . .
H4 H -0.150114 0.441208 -0.393942 0.060 Uiso 1 1 calc R U . . .
C5 C -0.1671(3) 0.5348(2) -0.3205(2) 0.0471(10) Uani 1 1 d . . . . .
H5 H -0.237957 0.529614 -0.331200 0.056 Uiso 1 1 calc R U . . .
C6 C -0.1161(2) 0.5956(2) -0.2669(2) 0.0381(9) Uani 1 1 d . . . . .
H6 H -0.152865 0.630517 -0.241837 0.046 Uiso 1 1 calc R U . . .
C7 C 0.1930(2) 0.75912(19) -0.11006(17) 0.0271(7) Uani 1 1 d . . . . .
C8 C 0.0902(2) 0.7566(2) -0.08977(19) 0.0327(8) Uani 1 1 d . . . . .
C9 C 0.0066(2) 0.7025(2) -0.1394(2) 0.0340(8) Uani 1 1 d . . . . .
C10 C 0.3835(2) 0.8039(2) -0.09799(19) 0.0312(8) Uani 1 1 d . . . . .
C11 C 0.2783(2) 0.80662(19) -0.06824(19) 0.0308(8) Uani 1 1 d . . . . .
C12 C 0.4630(2) 0.73720(19) -0.20310(18) 0.0273(7) Uani 1 1 d . . . . .
C13 C 0.4557(2) 0.72332(19) -0.28494(19) 0.0298(8) Uani 1 1 d . . . . .
H13 H 0.393902 0.724773 -0.311769 0.036 Uiso 1 1 calc R U . . .
C14 C 0.5399(2) 0.70736(19) -0.32664(19) 0.0329(8) Uani 1 1 d . . . . .
H14 H 0.533879 0.697774 -0.381164 0.039 Uiso 1 1 calc R U . . .
C15 C 0.6325(2) 0.7056(2) -0.2878(2) 0.0364(8) Uani 1 1 d . . . . .
H15 H 0.689121 0.695550 -0.316097 0.044 Uiso 1 1 calc R U . . .
C16 C 0.6404(2) 0.7189(2) -0.2066(2) 0.0412(9) Uani 1 1 d . . . . .
H16 H 0.702572 0.717781 -0.180178 0.049 Uiso 1 1 calc R U . . .
C17 C 0.5564(2) 0.7338(2) -0.1641(2) 0.0356(8) Uani 1 1 d . . . . .
H17 H 0.562145 0.741642 -0.109390 0.043 Uiso 1 1 calc R U . . .
C18 C 0.0735(3) 0.8035(2) -0.0245(2) 0.0440(9) Uani 1 1 d . . . . .
H18 H 0.005305 0.802730 -0.009133 0.053 Uiso 1 1 calc R U . . .
C19 C 0.2594(3) 0.8539(2) -0.0030(2) 0.0432(9) Uani 1 1 d . . . . .
H19 H 0.315099 0.886522 0.025842 0.052 Uiso 1 1 calc R U . . .
C20 C 0.1573(3) 0.8519(2) 0.0186(2) 0.0495(10) Uani 1 1 d D . . . .
H20 H 0.144570 0.883120 0.062173 0.059 Uiso 1 1 calc R U . . .
C21 C 0.4642(2) 0.2582(2) 0.67082(18) 0.0312(8) Uani 1 1 d . . . . .
C22 C 0.4767(2) 0.1818(2) 0.6976(2) 0.0390(9) Uani 1 1 d . . . . .
H22 H 0.419304 0.136242 0.698433 0.047 Uiso 1 1 calc R U . . .
C23 C 0.5733(3) 0.1720(2) 0.7232(2) 0.0447(9) Uani 1 1 d . . . . .
H23 H 0.580268 0.119785 0.740458 0.054 Uiso 1 1 calc R U . . .
C24 C 0.6594(3) 0.2385(2) 0.7234(2) 0.0418(9) Uani 1 1 d . . . . .
H24 H 0.724808 0.231471 0.739425 0.050 Uiso 1 1 calc R U . . .
C25 C 0.6467(3) 0.3156(2) 0.69949(19) 0.0390(9) Uani 1 1 d . . . . .
H25 H 0.704139 0.361255 0.700244 0.047 Uiso 1 1 calc R U . . .
C26 C 0.5501(3) 0.3266(2) 0.67430(18) 0.0364(8) Uani 1 1 d . . . . .
H26 H 0.542522 0.379564 0.659739 0.044 Uiso 1 1 calc R U . . .
C27 C 0.1681(2) 0.2585(2) 0.61717(18) 0.0321(8) Uani 1 1 d . . . . .
C28 C 0.2383(3) 0.3078(2) 0.56531(19) 0.0362(9) Uani 1 1 d . . . . .
C29 C 0.3514(3) 0.3124(2) 0.5790(2) 0.0358(8) Uani 1 1 d . . . . .
C30 C -0.0033(3) 0.1932(2) 0.6713(2) 0.0387(9) Uani 1 1 d . . . . .
C31 C 0.0613(3) 0.2504(2) 0.61336(19) 0.0384(9) Uani 1 1 d . . . . .
C32 C 0.0239(3) 0.0972(2) 0.77445(19) 0.0356(8) Uani 1 1 d . . . . .
C33 C 0.0822(3) 0.0941(2) 0.84289(19) 0.0381(9) Uani 1 1 d . . . . .
H33 H 0.141280 0.136518 0.853733 0.046 Uiso 1 1 calc R U . . .
C34 C 0.0532(3) 0.0285(3) 0.8951(2) 0.0467(10) Uani 1 1 d . . . . .
H34 H 0.093746 0.026736 0.940318 0.056 Uiso 1 1 calc R U . . .
C35 C -0.0339(3) -0.0337(3) 0.8812(2) 0.0538(11) Uani 1 1 d . . . . .
H35 H -0.052529 -0.077800 0.916518 0.065 Uiso 1 1 calc R U . . .
C36 C -0.0951(3) -0.0308(3) 0.8137(2) 0.0589(11) Uani 1 1 d . . . . .
H36 H -0.155520 -0.072420 0.804300 0.071 Uiso 1 1 calc R U . . .
C37 C -0.0654(3) 0.0339(3) 0.7612(2) 0.0499(10) Uani 1 1 d . . . . .
H37 H -0.105945 0.035324 0.715868 0.060 Uiso 1 1 calc R U . . .
C38 C 0.1964(3) 0.3488(2) 0.5059(2) 0.0409(9) Uani 1 1 d . . . . .
H38 H 0.240525 0.381013 0.469172 0.049 Uiso 1 1 calc R U . . .
C39 C 0.0216(3) 0.2935(2) 0.5543(2) 0.0413(9) Uani 1 1 d . . . . .
H39 H -0.050148 0.289704 0.550738 0.050 Uiso 1 1 calc R U . . .
C40 C 0.0882(3) 0.3418(2) 0.5009(2) 0.0468(10) Uani 1 1 d . . . . .
H40 H 0.060985 0.370006 0.461275 0.056 Uiso 1 1 calc R U . . .
C41 C 0.7155(2) 0.68746(19) 0.07305(18) 0.0270(7) Uani 1 1 d . . . . .
C42 C 0.6398(2) 0.7151(2) 0.11646(19) 0.0308(8) Uani 1 1 d . . . . .
H42 H 0.607337 0.683888 0.158945 0.037 Uiso 1 1 calc R U . . .
C43 C 0.6130(2) 0.7891(2) 0.0962(2) 0.0372(9) Uani 1 1 d . . . . .
H43 H 0.562366 0.807623 0.124959 0.045 Uiso 1 1 calc R U . . .
C44 C 0.6615(2) 0.8356(2) 0.0330(2) 0.0364(9) Uani 1 1 d . . . . .
H44 H 0.642641 0.884912 0.019070 0.044 Uiso 1 1 calc R U . . .
C45 C 0.7374(2) 0.8091(2) -0.00912(19) 0.0353(8) Uani 1 1 d . . . . .
H45 H 0.770040 0.840906 -0.051192 0.042 Uiso 1 1 calc R U . . .
C46 C 0.7656(2) 0.7355(2) 0.01056(19) 0.0319(8) Uani 1 1 d . . . . .
H46 H 0.817582 0.718174 -0.017682 0.038 Uiso 1 1 calc R U . . .
C47 C 0.6882(2) 0.55084(19) 0.18674(18) 0.0300(8) Uani 1 1 d . . . . .
C48 C 0.7484(3) 0.5533(2) 0.2556(2) 0.0394(9) Uani 1 1 d . . . . .
H48 H 0.820406 0.575327 0.254481 0.047 Uiso 1 1 calc R U . . .
C49 C 0.7005(3) 0.5228(2) 0.3254(2) 0.0506(10) Uani 1 1 d . . . . .
H49 H 0.740710 0.524079 0.371356 0.061 Uiso 1 1 calc R U . . .
C50 C 0.5950(3) 0.4907(2) 0.3280(2) 0.0504(10) Uani 1 1 d . . . . .
H50 H 0.563958 0.469575 0.375283 0.060 Uiso 1 1 calc R U . . .
C51 C 0.5335(3) 0.4896(2) 0.2601(2) 0.0451(9) Uani 1 1 d . . . . .
H51 H 0.461243 0.469104 0.262300 0.054 Uiso 1 1 calc R U . . .
C52 C 0.5797(2) 0.5188(2) 0.1899(2) 0.0360(8) Uani 1 1 d . . . . .
H52 H 0.538927 0.517275 0.144270 0.043 Uiso 1 1 calc R U . . .
C53 C 0.8868(2) 0.6054(2) 0.10732(19) 0.0320(8) Uani 1 1 d . . . . .
C54 C 0.9360(3) 0.5410(2) 0.0896(2) 0.0402(9) Uani 1 1 d . . . . .
H54 H 0.898723 0.491570 0.065706 0.048 Uiso 1 1 calc R U . . .
C55 C 1.0413(3) 0.5517(3) 0.1080(2) 0.0474(10) Uani 1 1 d . . . . .
H55 H 1.074921 0.508830 0.096948 0.057 Uiso 1 1 calc R U . . .
C56 C 1.0965(3) 0.6249(3) 0.1426(2) 0.0496(10) Uani 1 1 d . . . . .
H56 H 1.167490 0.631577 0.153953 0.059 Uiso 1 1 calc R U . . .
C57 C 1.0477(3) 0.6888(2) 0.1606(2) 0.0473(10) Uani 1 1 d . . . . .
H57 H 1.085312 0.738008 0.184672 0.057 Uiso 1 1 calc R U . . .
C58 C 0.9432(2) 0.6792(2) 0.1428(2) 0.0402(9) Uani 1 1 d . . . . .
H58 H 0.910073 0.722168 0.154512 0.048 Uiso 1 1 calc R U . . .
C59 C 0.7016(2) 0.5124(2) 0.01881(18) 0.0287(8) Uani 1 1 d . . . . .
C60 C 0.7149(2) 0.5352(2) -0.0609(2) 0.0363(8) Uani 1 1 d . . . . .
H60 H 0.746457 0.590057 -0.074590 0.044 Uiso 1 1 calc R U . . .
C61 C 0.6803(3) 0.4749(2) -0.1191(2) 0.0404(9) Uani 1 1 d . . . . .
H61 H 0.688720 0.489771 -0.172219 0.048 Uiso 1 1 calc R U . . .
C62 C 0.6337(2) 0.3937(2) -0.1001(2) 0.0360(8) Uani 1 1 d . . . . .
H62 H 0.610191 0.354030 -0.139990 0.043 Uiso 1 1 calc R U . . .
C63 C 0.6220(3) 0.3712(2) -0.0212(2) 0.0408(9) Uani 1 1 d . . . . .
H63 H 0.590541 0.316199 -0.008018 0.049 Uiso 1 1 calc R U . . .
C64 C 0.6568(3) 0.4298(2) 0.0380(2) 0.0383(9) Uani 1 1 d . . . . .
H64 H 0.650198 0.413976 0.090920 0.046 Uiso 1 1 calc R U . . .
C65 C -0.0893(2) 0.1219(2) 0.3956(2) 0.0343(8) Uani 1 1 d . . . . .
C66 C -0.0264(2) 0.0995(2) 0.4548(2) 0.0377(9) Uani 1 1 d . . . . .
H66 H -0.056689 0.071663 0.499697 0.045 Uiso 1 1 calc R U . . .
C67 C 0.0813(3) 0.1188(2) 0.4463(3) 0.0497(10) Uani 1 1 d . . . . .
H67 H 0.123610 0.103594 0.485359 0.060 Uiso 1 1 calc R U . . .
C68 C 0.1254(3) 0.1602(2) 0.3803(3) 0.0541(11) Uani 1 1 d . . . . .
H68 H 0.197896 0.173024 0.375088 0.065 Uiso 1 1 calc R U . . .
C69 C 0.0645(3) 0.1832(2) 0.3214(2) 0.0509(10) Uani 1 1 d . . . . .
H69 H 0.095691 0.211630 0.277075 0.061 Uiso 1 1 calc R U . . .
C70 C -0.0430(2) 0.1640(2) 0.3287(2) 0.0405(9) Uani 1 1 d . . . . .
H70 H -0.084573 0.179034 0.288987 0.049 Uiso 1 1 calc R U . . .
C71 C -0.2574(2) 0.2036(2) 0.43653(18) 0.0287(8) Uani 1 1 d . . . . .
C72 C -0.3521(2) 0.2027(2) 0.47417(18) 0.0341(8) Uani 1 1 d . . . . .
H72 H -0.398087 0.151976 0.485699 0.041 Uiso 1 1 calc R U . . .
C73 C -0.3771(3) 0.2776(2) 0.49419(18) 0.0361(9) Uani 1 1 d . . . . .
H73 H -0.440905 0.277197 0.518094 0.043 Uiso 1 1 calc R U . . .
C74 C -0.3083(3) 0.3530(2) 0.47900(19) 0.0380(9) Uani 1 1 d . . . . .
H74 H -0.325146 0.403084 0.493638 0.046 Uiso 1 1 calc R U . . .
C75 C -0.2138(3) 0.3543(2) 0.44187(19) 0.0348(8) Uani 1 1 d . . . . .
H75 H -0.167313 0.405146 0.431641 0.042 Uiso 1 1 calc R U . . .
C76 C -0.1889(2) 0.2796(2) 0.42014(18) 0.0310(8) Uani 1 1 d . . . . .
H76 H -0.126186 0.280409 0.394481 0.037 Uiso 1 1 calc R U . . .
C77 C -0.2924(2) 0.0686(2) 0.31705(19) 0.0319(8) Uani 1 1 d . . . . .
C78 C -0.3929(2) 0.0803(2) 0.3024(2) 0.0364(8) Uani 1 1 d . . . . .
H78 H -0.424562 0.108140 0.339773 0.044 Uiso 1 1 calc R U . . .
C79 C -0.4456(3) 0.0509(2) 0.2332(2) 0.0426(9) Uani 1 1 d . . . . .
H79 H -0.512832 0.058353 0.224118 0.051 Uiso 1 1 calc R U . . .
C80 C -0.3986(3) 0.0104(2) 0.1773(2) 0.0462(10) Uani 1 1 d . . . . .
H80 H -0.433746 -0.008495 0.130134 0.055 Uiso 1 1 calc R U . . .
C81 C -0.3001(3) -0.0022(2) 0.1908(2) 0.0486(10) Uani 1 1 d . . . . .
H81 H -0.269375 -0.030338 0.153095 0.058 Uiso 1 1 calc R U . . .
C82 C -0.2461(3) 0.0268(2) 0.2605(2) 0.0417(9) Uani 1 1 d . . . . .
H82 H -0.179241 0.018439 0.269260 0.050 Uiso 1 1 calc R U . . .
C83 C -0.2736(2) 0.0322(2) 0.4858(2) 0.0311(8) Uani 1 1 d . . . . .
C84 C -0.3191(2) -0.0508(2) 0.4670(2) 0.0378(8) Uani 1 1 d . . . . .
H84 H -0.324033 -0.068698 0.414249 0.045 Uiso 1 1 calc R U . . .
C85 C -0.3570(2) -0.1067(2) 0.5264(2) 0.0423(9) Uani 1 1 d . . . . .
H85 H -0.387386 -0.162465 0.513807 0.051 Uiso 1 1 calc R U . . .
C86 C -0.3499(2) -0.0800(2) 0.6049(2) 0.0420(9) Uani 1 1 d . . . . .
H86 H -0.376259 -0.117624 0.644932 0.050 Uiso 1 1 calc R U . . .
C87 C -0.3038(3) 0.0021(2) 0.6237(2) 0.0416(9) Uani 1 1 d . . . . .
H87 H -0.298966 0.019570 0.676595 0.050 Uiso 1 1 calc R U . . .
C88 C -0.2646(2) 0.0591(2) 0.5650(2) 0.0384(9) Uani 1 1 d . . . . .
H88 H -0.232826 0.114469 0.578059 0.046 Uiso 1 1 calc R U . . .

loop_
_atom_site_aniso_label
_atom_site_aniso_U_11
_atom_site_aniso_U_22
_atom_site_aniso_U_33
_atom_site_aniso_U_23
_atom_site_aniso_U_13
_atom_site_aniso_U_12
Se1 0.02750(17) 0.0296(2) 0.0277(2) -0.00032(15) -0.00092(13) 0.00681(14)
Se2 0.03317(19) 0.0495(2) 0.0271(2) 0.00070(16) -0.00355(14) 0.02152(16)
P1 0.0240(4) 0.0309(5) 0.0329(5) 0.0012(4) -0.0044(4) 0.0089(4)
P2 0.0227(4) 0.0302(5) 0.0414(6) 0.0057(4) 0.0060(4) 0.0082(4)
O1 0.0280(13) 0.0711(19) 0.0510(17) -0.0042(14) 0.0123(11) 0.0107(12)
O2 0.0362(13) 0.0400(15) 0.0430(15) -0.0091(12) -0.0117(11) 0.0036(11)
O3 0.0447(15) 0.0626(18) 0.0303(14) 0.0106(13) 0.0069(11) 0.0273(13)
O4 0.0322(14) 0.0676(19) 0.0465(16) -0.0049(13) -0.0075(11) 0.0224(12)
O5 0.033(3) 0.023(3) 0.052(3) 0.006(2) 0.006(2) 0.010(2)
O6 0.061(9) 0.043(9) 0.060(10) -0.024(7) 0.003(7) -0.015(7)
O7 0.017(10) 0.073(15) 0.043(13) 0.018(11) 0.000(9) 0.011(10)
N1 0.0249(14) 0.0298(16) 0.0300(16) 0.0022(13) 0.0018(12) 0.0078(12)
N2 0.0252(14) 0.0310(16) 0.0285(16) -0.0009(13) -0.0024(12) 0.0046(12)
N3 0.0314(15) 0.0496(19) 0.0270(16) 0.0021(14) 0.0017(12) 0.0221(14)
N4 0.0314(15) 0.053(2) 0.0326(17) -0.0012(15) -0.0041(13) 0.0166(14)
C1 0.0277(17) 0.0292(19) 0.0288(19) 0.0103(15) 0.0037(14) 0.0005(14)
C2 0.0269(17) 0.039(2) 0.044(2) -0.0026(18) 0.0001(16) 0.0026(16)
C3 0.046(2) 0.042(2) 0.047(2) -0.0059(19) 0.0033(18) 0.0011(18)
C4 0.045(2) 0.047(3) 0.045(2) -0.001(2) -0.0091(19) -0.0138(19)
C5 0.0295(19) 0.050(3) 0.056(3) 0.011(2) -0.0118(18) -0.0015(18)
C6 0.0292(18) 0.036(2) 0.046(2) 0.0098(18) -0.0019(16) 0.0022(15)
C7 0.0372(18) 0.0235(18) 0.0212(18) 0.0053(14) 0.0023(14) 0.0079(14)
C8 0.0350(19) 0.032(2) 0.034(2) 0.0034(16) 0.0068(15) 0.0132(15)
C9 0.0296(18) 0.039(2) 0.035(2) 0.0046(17) 0.0045(15) 0.0098(16)
C10 0.0355(19) 0.0257(19) 0.030(2) 0.0010(16) -0.0047(15) 0.0031(15)
C11 0.0341(18) 0.0266(19) 0.031(2) 0.0032(16) -0.0003(15) 0.0052(15)
C12 0.0257(16) 0.0236(18) 0.031(2) 0.0020(15) -0.0030(14) 0.0027(13)
C13 0.0282(17) 0.0259(19) 0.034(2) 0.0021(15) -0.0059(15) 0.0038(14)
C14 0.0381(19) 0.031(2) 0.028(2) 0.0034(15) 0.0021(15) 0.0056(15)
C15 0.0278(18) 0.035(2) 0.045(2) 0.0073(17) 0.0083(16) 0.0048(15)
C16 0.0277(18) 0.050(2) 0.047(2) 0.0026(19) -0.0080(16) 0.0103(16)
C17 0.0326(19) 0.044(2) 0.030(2) -0.0005(17) -0.0061(15) 0.0096(16)
C18 0.046(2) 0.044(2) 0.046(2) 0.0013(19) 0.0105(18) 0.0178(19)
C19 0.053(2) 0.037(2) 0.039(2) -0.0059(18) -0.0048(18) 0.0088(18)
C20 0.061(3) 0.053(3) 0.039(2) -0.0111(19) 0.004(2) 0.022(2)
C21 0.0325(18) 0.044(2) 0.0211(19) -0.0027(16) 0.0040(14) 0.0166(16)
C22 0.0275(18) 0.037(2) 0.052(2) 0.0060(18) -0.0012(16) 0.0073(15)
C23 0.037(2) 0.037(2) 0.061(3) 0.0054(19) -0.0092(18) 0.0130(17)
C24 0.0317(19) 0.049(2) 0.047(2) 0.0016(19) -0.0054(16) 0.0150(17)
C25 0.039(2) 0.043(2) 0.032(2) -0.0027(17) -0.0026(16) 0.0021(17)
C26 0.052(2) 0.037(2) 0.0244(19) -0.0011(16) -0.0012(16) 0.0177(18)
C27 0.0386(19) 0.041(2) 0.0225(19) -0.0073(16) -0.0046(15) 0.0217(17)
C28 0.045(2) 0.043(2) 0.029(2) -0.0038(17) -0.0062(16) 0.0256(18)
C29 0.046(2) 0.044(2) 0.025(2) -0.0019(17) 0.0019(16) 0.0254(18)
C30 0.034(2) 0.056(3) 0.031(2) -0.0131(18) -0.0057(16) 0.0215(18)
C31 0.042(2) 0.052(2) 0.029(2) -0.0106(18) -0.0086(16) 0.0272(18)
C32 0.0366(19) 0.047(2) 0.029(2) -0.0035(17) 0.0053(16) 0.0218(17)
C33 0.040(2) 0.043(2) 0.035(2) 0.0024(18) 0.0009(16) 0.0160(17)
C34 0.041(2) 0.066(3) 0.037(2) 0.004(2) -0.0003(17) 0.019(2)
C35 0.049(2) 0.063(3) 0.052(3) 0.015(2) 0.013(2) 0.017(2)
C36 0.039(2) 0.066(3) 0.065(3) 0.003(2) 0.002(2) -0.001(2)
C37 0.036(2) 0.064(3) 0.047(3) -0.001(2) -0.0072(18) 0.007(2)
C38 0.053(2) 0.044(2) 0.030(2) -0.0006(17) -0.0025(17) 0.0217(18)
C39 0.043(2) 0.053(3) 0.035(2) -0.0052(19) -0.0090(17) 0.0266(19)
C40 0.056(2) 0.055(3) 0.039(2) -0.002(2) -0.0160(19) 0.032(2)
C41 0.0214(16) 0.0297(19) 0.0303(19) -0.0012(15) -0.0057(14) 0.0068(14)
C42 0.0249(17) 0.032(2) 0.033(2) 0.0020(16) -0.0039(14) 0.0024(14)
C43 0.0317(18) 0.036(2) 0.046(2) -0.0104(18) -0.0083(16) 0.0131(16)
C44 0.0351(19) 0.029(2) 0.044(2) -0.0005(17) -0.0177(17) 0.0059(16)
C45 0.0361(19) 0.034(2) 0.032(2) 0.0077(16) -0.0060(16) 0.0012(16)
C46 0.0244(17) 0.039(2) 0.031(2) 0.0002(16) -0.0020(14) 0.0034(15)
C47 0.0398(19) 0.0260(19) 0.0268(19) 0.0036(15) -0.0014(15) 0.0127(15)
C48 0.050(2) 0.029(2) 0.038(2) 0.0038(17) -0.0099(18) 0.0092(17)
C49 0.083(3) 0.030(2) 0.037(2) -0.0025(18) -0.011(2) 0.012(2)
C50 0.089(3) 0.026(2) 0.037(2) 0.0036(17) 0.012(2) 0.016(2)
C51 0.048(2) 0.036(2) 0.052(3) 0.0082(19) 0.0130(19) 0.0108(18)
C52 0.039(2) 0.030(2) 0.041(2) 0.0041(17) -0.0012(16) 0.0123(16)
C53 0.0259(17) 0.040(2) 0.033(2) -0.0004(16) -0.0044(14) 0.0127(15)
C54 0.036(2) 0.046(2) 0.042(2) -0.0046(18) -0.0052(16) 0.0178(17)
C55 0.037(2) 0.062(3) 0.050(2) -0.003(2) -0.0020(18) 0.027(2)
C56 0.0254(19) 0.076(3) 0.049(3) -0.002(2) -0.0064(17) 0.016(2)
C57 0.033(2) 0.057(3) 0.051(2) -0.008(2) -0.0111(17) 0.0066(18)
C58 0.0308(18) 0.044(2) 0.049(2) -0.0043(18) -0.0055(16) 0.0143(17)
C59 0.0242(16) 0.032(2) 0.031(2) 0.0039(16) -0.0050(14) 0.0102(14)
C60 0.0356(19) 0.031(2) 0.039(2) 0.0018(17) -0.0022(16) 0.0013(15)
C61 0.041(2) 0.050(2) 0.029(2) 0.0054(18) -0.0005(16) 0.0079(18)
C62 0.0315(18) 0.043(2) 0.034(2) -0.0038(17) -0.0037(15) 0.0088(16)
C63 0.049(2) 0.030(2) 0.041(2) 0.0015(18) -0.0051(18) 0.0050(17)
C64 0.047(2) 0.034(2) 0.035(2) 0.0039(17) -0.0067(17) 0.0108(17)
C65 0.0259(17) 0.029(2) 0.050(2) 0.0068(17) 0.0082(16) 0.0100(15)
C66 0.0325(19) 0.028(2) 0.054(2) 0.0091(17) 0.0057(16) 0.0098(15)
C67 0.0278(19) 0.035(2) 0.090(3) 0.013(2) -0.0008(19) 0.0127(16)
C68 0.0246(19) 0.035(2) 0.104(4) 0.017(2) 0.020(2) 0.0088(17)
C69 0.040(2) 0.035(2) 0.081(3) 0.015(2) 0.023(2) 0.0127(18)
C70 0.0303(19) 0.034(2) 0.061(3) 0.0103(19) 0.0101(17) 0.0133(16)
C71 0.0236(16) 0.033(2) 0.031(2) 0.0033(15) -0.0008(14) 0.0097(14)
C72 0.0296(18) 0.043(2) 0.031(2) 0.0049(17) 0.0017(15) 0.0116(16)
C73 0.0343(19) 0.054(3) 0.025(2) -0.0021(17) -0.0018(15) 0.0218(18)
C74 0.051(2) 0.042(2) 0.027(2) -0.0075(17) -0.0109(17) 0.0240(19)
C75 0.0394(19) 0.032(2) 0.034(2) 0.0022(16) -0.0040(16) 0.0108(16)
C76 0.0290(17) 0.034(2) 0.032(2) 0.0045(16) 0.0030(14) 0.0107(15)
C77 0.0355(18) 0.0269(19) 0.034(2) 0.0060(16) 0.0058(15) 0.0085(15)
C78 0.0358(19) 0.033(2) 0.042(2) -0.0022(17) 0.0061(16) 0.0121(16)
C79 0.038(2) 0.037(2) 0.052(3) 0.0009(19) -0.0024(18) 0.0086(17)
C80 0.056(2) 0.035(2) 0.047(3) 0.0008(19) 0.0002(19) 0.0100(19)
C81 0.063(3) 0.044(2) 0.042(2) -0.0055(19) 0.010(2) 0.018(2)
C82 0.041(2) 0.035(2) 0.053(3) 0.0027(18) 0.0108(18) 0.0154(17)
C83 0.0198(16) 0.031(2) 0.044(2) 0.0071(17) 0.0042(15) 0.0069(14)
C84 0.0301(18) 0.036(2) 0.048(2) 0.0029(18) 0.0032(16) 0.0085(16)
C85 0.0292(19) 0.029(2) 0.070(3) 0.008(2) 0.0067(18) 0.0085(15)
C86 0.0290(19) 0.042(2) 0.058(3) 0.019(2) 0.0117(17) 0.0137(17)
C87 0.035(2) 0.049(3) 0.043(2) 0.0094(19) 0.0051(16) 0.0146(18)
C88 0.0276(18) 0.031(2) 0.054(3) 0.0119(18) 0.0017(16) 0.0014(15)

loop_
_atom_type_symbol
_atom_type_description
_atom_type_scat_dispersion_real
_atom_type_scat_dispersion_imag
_atom_type_scat_source
C C 0.0033 0.0016 'International Tables Vol C Tables 4.2.6.8 and 6.1.1.4'
H H 0.0000 0.0000 'International Tables Vol C Tables 4.2.6.8 and 6.1.1.4'
N N 0.0061 0.0033 'International Tables Vol C Tables 4.2.6.8 and 6.1.1.4'
O O 0.0106 0.0060 'International Tables Vol C Tables 4.2.6.8 and 6.1.1.4'
P P 0.1023 0.0942 'International Tables Vol C Tables 4.2.6.8 and 6.1.1.4'
Se Se -0.0929 2.2259 'International Tables Vol C Tables 4.2.6.8 and 6.1.1.4'

loop_
_geom_angle_atom_site_label_1
_geom_angle_atom_site_label_2
_geom_angle_atom_site_label_3
_geom_angle
_geom_angle_site_symmetry_1
_geom_angle_site_symmetry_3
_geom_angle_publ_flag
N2 Se1 N1 159.95(10) . . ?
C7 Se1 N1 79.15(12) . . ?
C7 Se1 N2 80.81(12) . . ?
N4 Se2 N3 160.41(10) . . ?
C27 Se2 N3 79.91(12) . . ?
C27 Se2 N4 80.49(13) . . ?
C41 P1 C59 111.11(14) . . ?
C47 P1 C41 109.22(14) . . ?
C47 P1 C53 108.35(15) . . ?
C47 P1 C59 108.51(15) . . ?
C53 P1 C41 109.60(15) . . ?
C53 P1 C59 110.00(14) . . ?
C65 P2 C71 109.27(15) . . ?
C65 P2 C77 109.16(16) . . ?
C65 P2 C83 111.47(14) . . ?
C71 P2 C83 107.43(15) . . ?
C77 P2 C71 109.96(14) . . ?
C77 P2 C83 109.54(15) . . ?
H5A O5 H5B 104.5 . . ?
H6A O6 H6B 150.7 . . ?
H7A O7 H7B 104.6 . . ?
C1 N1 Se1 122.1(2) . . ?
C9 N1 Se1 114.1(2) . . ?
C9 N1 C1 123.7(3) . . ?
C10 N2 Se1 114.62(19) . . ?
C10 N2 C12 122.7(3) . . ?
C12 N2 Se1 122.7(2) . . ?
C21 N3 Se2 122.4(2) . . ?
C29 N3 Se2 114.6(2) . . ?
C29 N3 C21 123.1(3) . . ?
C30 N4 Se2 115.1(2) . . ?
C30 N4 C32 123.5(3) . . ?
C32 N4 Se2 120.93(19) . . ?
C2 C1 N1 117.3(3) . . ?
C2 C1 C6 118.2(3) . . ?
C6 C1 N1 124.5(3) . . ?
C1 C2 H2 119.4 . . ?
C3 C2 C1 121.3(3) . . ?
C3 C2 H2 119.4 . . ?
C2 C3 H3 119.8 . . ?
C2 C3 C4 120.5(3) . . ?
C4 C3 H3 119.8 . . ?
C3 C4 H4 120.7 . . ?
C5 C4 C3 118.6(3) . . ?
C5 C4 H4 120.7 . . ?
C4 C5 H5 119.3 . . ?
C4 C5 C6 121.4(3) . . ?
C6 C5 H5 119.3 . . ?
C1 C6 H6 120.0 . . ?
C5 C6 C1 120.0(3) . . ?
C5 C6 H6 120.0 . . ?
C8 C7 Se1 119.4(2) . . ?
C8 C7 C11 122.8(3) . . ?
C11 C7 Se1 117.8(2) . . ?
C7 C8 C9 117.1(3) . . ?
C18 C8 C7 117.6(3) . . ?
C18 C8 C9 125.3(3) . . ?
O1 C9 N1 128.1(3) . . ?
O1 C9 C8 121.7(3) . . ?
N1 C9 C8 110.2(3) . . ?
O2 C10 N2 127.1(3) . . ?
O2 C10 C11 122.6(3) . . ?
N2 C10 C11 110.3(3) . . ?
C7 C11 C10 116.5(3) . . ?
C7 C11 C19 118.5(3) . . ?
C19 C11 C10 125.0(3) . . ?
C13 C12 N2 118.9(3) . . ?
C13 C12 C17 118.6(3) . . ?
C17 C12 N2 122.5(3) . . ?
C12 C13 H13 119.7 . . ?
C14 C13 C12 120.5(3) . . ?
C14 C13 H13 119.7 . . ?
C13 C14 H14 119.7 . . ?
C15 C14 C13 120.5(3) . . ?
C15 C14 H14 119.7 . . ?
C14 C15 H15 120.3 . . ?
C14 C15 C16 119.4(3) . . ?
C16 C15 H15 120.3 . . ?
C15 C16 H16 119.7 . . ?
C15 C16 C17 120.6(3) . . ?
C17 C16 H16 119.7 . . ?
C12 C17 H17 119.8 . . ?
C16 C17 C12 120.4(3) . . ?
C16 C17 H17 119.8 . . ?
C8 C18 H18 119.5 . . ?
C8 C18 C20 120.9(3) . . ?
C20 C18 H18 119.5 . . ?
C11 C19 H19 120.2 . . ?
C20 C19 C11 119.6(3) . . ?
C20 C19 H19 120.2 . . ?
C18 C20 H20 119.7 . . ?
C19 C20 C18 120.6(3) . . ?
C19 C20 H20 119.7 . . ?
C22 C21 N3 119.2(3) . . ?
C22 C21 C26 118.4(3) . . ?
C26 C21 N3 122.4(3) . . ?
C21 C22 H22 119.5 . . ?
C23 C22 C21 120.9(3) . . ?
C23 C22 H22 119.5 . . ?
C22 C23 H23 119.6 . . ?
C24 C23 C22 120.8(3) . . ?
C24 C23 H23 119.6 . . ?
C23 C24 H24 120.7 . . ?
C25 C24 C23 118.6(3) . . ?
C25 C24 H24 120.7 . . ?
C24 C25 H25 119.4 . . ?
C24 C25 C26 121.2(3) . . ?
C26 C25 H25 119.4 . . ?
C21 C26 H26 120.1 . . ?
C25 C26 C21 119.9(3) . . ?
C25 C26 H26 120.1 . . ?
C28 C27 Se2 118.5(2) . . ?
C31 C27 Se2 118.0(3) . . ?
C31 C27 C28 123.5(3) . . ?
C27 C28 C29 117.0(3) . . ?
C38 C28 C27 117.3(3) . . ?
C38 C28 C29 125.7(3) . . ?
O3 C29 N3 127.3(3) . . ?
O3 C29 C28 122.7(3) . . ?
N3 C29 C28 110.0(3) . . ?
O4 C30 N4 127.3(3) . . ?
O4 C30 C31 123.3(3) . . ?
N4 C30 C31 109.4(3) . . ?
C27 C31 C30 117.0(3) . . ?
C27 C31 C39 118.1(3) . . ?
C39 C31 C30 124.9(3) . . ?
C33 C32 N4 118.7(3) . . ?
C33 C32 C37 118.2(3) . . ?
C37 C32 N4 123.0(3) . . ?
C32 C33 H33 119.7 . . ?
C34 C33 C32 120.6(3) . . ?
C34 C33 H33 119.7 . . ?
C33 C34 H34 119.6 . . ?
C35 C34 C33 120.8(3) . . ?
C35 C34 H34 119.6 . . ?
C34 C35 H35 120.2 . . ?
C34 C35 C36 119.7(4) . . ?
C36 C35 H35 120.2 . . ?
C35 C36 H36 120.2 . . ?
C37 C36 C35 119.5(4) . . ?
C37 C36 H36 120.2 . . ?
C32 C37 H37 119.4 . . ?
C36 C37 C32 121.2(3) . . ?
C36 C37 H37 119.4 . . ?
C28 C38 H38 119.9 . . ?
C28 C38 C40 120.3(4) . . ?
C40 C38 H38 119.9 . . ?
C31 C39 H39 119.9 . . ?
C40 C39 C31 120.2(3) . . ?
C40 C39 H39 119.9 . . ?
C38 C40 H40 119.7 . . ?
C39 C40 C38 120.6(3) . . ?
C39 C40 H40 119.7 . . ?
C42 C41 P1 120.7(2) . . ?
C42 C41 C46 119.8(3) . . ?
C46 C41 P1 119.5(2) . . ?
C41 C42 H42 120.1 . . ?
C43 C42 C41 119.8(3) . . ?
C43 C42 H42 120.1 . . ?
C42 C43 H43 120.0 . . ?
C42 C43 C44 120.1(3) . . ?
C44 C43 H43 120.0 . . ?
C43 C44 H44 119.9 . . ?
C45 C44 C43 120.3(3) . . ?
C45 C44 H44 119.9 . . ?
C44 C45 H45 119.8 . . ?
C44 C45 C46 120.5(3) . . ?
C46 C45 H45 119.8 . . ?
C41 C46 H46 120.2 . . ?
C45 C46 C41 119.6(3) . . ?
C45 C46 H46 120.2 . . ?
C48 C47 P1 120.5(3) . . ?
C48 C47 C52 119.4(3) . . ?
C52 C47 P1 120.1(2) . . ?
C47 C48 H48 120.2 . . ?
C49 C48 C47 119.5(3) . . ?
C49 C48 H48 120.2 . . ?
C48 C49 H49 119.6 . . ?
C50 C49 C48 120.8(4) . . ?
C50 C49 H49 119.6 . . ?
C49 C50 H50 119.9 . . ?
C49 C50 C51 120.3(4) . . ?
C51 C50 H50 119.9 . . ?
C50 C51 H51 120.1 . . ?
C52 C51 C50 119.7(4) . . ?
C52 C51 H51 120.1 . . ?
C47 C52 H52 119.9 . . ?
C51 C52 C47 120.2(3) . . ?
C51 C52 H52 119.9 . . ?
C54 C53 P1 120.2(3) . . ?
C54 C53 C58 120.2(3) . . ?
C58 C53 P1 119.2(2) . . ?
C53 C54 H54 120.6 . . ?
C55 C54 C53 118.9(3) . . ?
C55 C54 H54 120.6 . . ?
C54 C55 H55 119.7 . . ?
C56 C55 C54 120.6(3) . . ?
C56 C55 H55 119.7 . . ?
C55 C56 H56 119.7 . . ?
C55 C56 C57 120.6(3) . . ?
C57 C56 H56 119.7 . . ?
C56 C57 H57 120.2 . . ?
C58 C57 C56 119.5(3) . . ?
C58 C57 H57 120.2 . . ?
C53 C58 H58 119.9 . . ?
C57 C58 C53 120.2(3) . . ?
C57 C58 H58 119.9 . . ?
C60 C59 P1 119.7(3) . . ?
C64 C59 P1 120.6(2) . . ?
C64 C59 C60 119.6(3) . . ?
C59 C60 H60 120.5 . . ?
C61 C60 C59 118.9(3) . . ?
C61 C60 H60 120.5 . . ?
C60 C61 H61 119.3 . . ?
C62 C61 C60 121.4(3) . . ?
C62 C61 H61 119.3 . . ?
C61 C62 H62 120.3 . . ?
C61 C62 C63 119.4(3) . . ?
C63 C62 H62 120.3 . . ?
C62 C63 H63 119.8 . . ?
C64 C63 C62 120.4(3) . . ?
C64 C63 H63 119.8 . . ?
C59 C64 H64 119.9 . . ?
C63 C64 C59 120.2(3) . . ?
C63 C64 H64 119.9 . . ?
C66 C65 P2 120.8(3) . . ?
C66 C65 C70 119.7(3) . . ?
C70 C65 P2 119.2(2) . . ?
C65 C66 H66 120.2 . . ?
C67 C66 C65 119.6(3) . . ?
C67 C66 H66 120.2 . . ?
C66 C67 H67 120.0 . . ?
C68 C67 C66 119.9(3) . . ?
C68 C67 H67 120.0 . . ?
C67 C68 H68 119.4 . . ?
C67 C68 C69 121.2(3) . . ?
C69 C68 H68 119.4 . . ?
C68 C69 H69 120.2 . . ?
C70 C69 C68 119.6(4) . . ?
C70 C69 H69 120.2 . . ?
C65 C70 H70 120.0 . . ?
C69 C70 C65 119.9(3) . . ?
C69 C70 H70 120.0 . . ?
C72 C71 P2 119.3(3) . . ?
C76 C71 P2 120.9(2) . . ?
C76 C71 C72 119.8(3) . . ?
C71 C72 H72 120.2 . . ?
C73 C72 C71 119.6(3) . . ?
C73 C72 H72 120.2 . . ?
C72 C73 H73 119.7 . . ?
C74 C73 C72 120.5(3) . . ?
C74 C73 H73 119.7 . . ?
C73 C74 H74 119.9 . . ?
C73 C74 C75 120.1(3) . . ?
C75 C74 H74 119.9 . . ?
C74 C75 H75 120.1 . . ?
C76 C75 C74 119.8(3) . . ?
C76 C75 H75 120.1 . . ?
C71 C76 H76 119.9 . . ?
C75 C76 C71 120.2(3) . . ?
C75 C76 H76 119.9 . . ?
C78 C77 P2 119.4(2) . . ?
C82 C77 P2 121.7(2) . . ?
C82 C77 C78 119.0(3) . . ?
C77 C78 H78 119.7 . . ?
C79 C78 C77 120.6(3) . . ?
C79 C78 H78 119.7 . . ?
C78 C79 H79 120.1 . . ?
C80 C79 C78 119.9(3) . . ?
C80 C79 H79 120.1 . . ?
C79 C80 H80 119.8 . . ?
C81 C80 C79 120.4(3) . . ?
C81 C80 H80 119.8 . . ?
C80 C81 H81 119.8 . . ?
C80 C81 C82 120.4(3) . . ?
C82 C81 H81 119.8 . . ?
C77 C82 H82 120.1 . . ?
C81 C82 C77 119.8(3) . . ?
C81 C82 H82 120.1 . . ?
C84 C83 P2 120.1(3) . . ?
C84 C83 C88 120.2(3) . . ?
C88 C83 P2 119.7(2) . . ?
C83 C84 H84 120.0 . . ?
C85 C84 C83 120.0(3) . . ?
C85 C84 H84 120.0 . . ?
C84 C85 H85 120.0 . . ?
C84 C85 C86 120.1(3) . . ?
C86 C85 H85 120.0 . . ?
C85 C86 H86 120.0 . . ?
C87 C86 C85 120.0(3) . . ?
C87 C86 H86 120.0 . . ?
C86 C87 H87 119.6 . . ?
C86 C87 C88 120.8(4) . . ?
C88 C87 H87 119.6 . . ?
C83 C88 H88 120.5 . . ?
C87 C88 C83 118.9(3) . . ?
C87 C88 H88 120.5 . . ?

loop_
_geom_bond_atom_site_label_1
_geom_bond_atom_site_label_2
_geom_bond_distance
_geom_bond_site_symmetry_2
_geom_bond_publ_flag
Se1 N1 2.176(2) . ?
Se1 N2 2.099(2) . ?
Se1 C7 1.859(3) . ?
Se2 N3 2.142(3) . ?
Se2 N4 2.097(3) . ?
Se2 C27 1.863(3) . ?
P1 C41 1.798(3) . ?
P1 C47 1.782(3) . ?
P1 C53 1.787(3) . ?
P1 C59 1.801(3) . ?
P2 C65 1.783(3) . ?
P2 C71 1.794(3) . ?
P2 C77 1.787(3) . ?
P2 C83 1.800(3) . ?
O1 C9 1.246(4) . ?
O2 C10 1.243(3) . ?
O3 C29 1.247(4) . ?
O4 C30 1.235(4) . ?
O5 H5A 0.8500 . ?
O5 H5B 0.8501 . ?
O6 H6A 0.9025 . ?
O6 H6B 0.8711 . ?
O7 H7A 0.8496 . ?
O7 H7B 0.8496 . ?
N1 C1 1.415(4) . ?
N1 C9 1.345(4) . ?
N2 C10 1.355(4) . ?
N2 C12 1.422(4) . ?
N3 C21 1.421(4) . ?
N3 C29 1.356(4) . ?
N4 C30 1.363(4) . ?
N4 C32 1.399(4) . ?
C1 C2 1.387(4) . ?
C1 C6 1.393(4) . ?
C2 H2 0.9300 . ?
C2 C3 1.379(5) . ?
C3 H3 0.9300 . ?
C3 C4 1.383(5) . ?
C4 H4 0.9300 . ?
C4 C5 1.375(5) . ?
C5 H5 0.9300 . ?
C5 C6 1.387(5) . ?
C6 H6 0.9300 . ?
C7 C8 1.385(4) . ?
C7 C11 1.389(4) . ?
C8 C9 1.487(4) . ?
C8 C18 1.384(4) . ?
C10 C11 1.482(4) . ?
C11 C19 1.396(4) . ?
C12 C13 1.394(4) . ?
C12 C17 1.398(4) . ?
C13 H13 0.9300 . ?
C13 C14 1.387(4) . ?
C14 H14 0.9300 . ?
C14 C15 1.382(4) . ?
C15 H15 0.9300 . ?
C15 C16 1.384(4) . ?
C16 H16 0.9300 . ?
C16 C17 1.385(4) . ?
C17 H17 0.9300 . ?
C18 H18 0.9300 . ?
C18 C20 1.391(5) . ?
C19 H19 0.9300 . ?
C19 C20 1.383(5) . ?
C20 H20 0.9300 . ?
C21 C22 1.380(4) . ?
C21 C26 1.394(5) . ?
C22 H22 0.9300 . ?
C22 C23 1.379(4) . ?
C23 H23 0.9300 . ?
C23 C24 1.377(5) . ?
C24 H24 0.9300 . ?
C24 C25 1.375(5) . ?
C25 H25 0.9300 . ?
C25 C26 1.385(4) . ?
C26 H26 0.9300 . ?
C27 C28 1.394(5) . ?
C27 C31 1.377(4) . ?
C28 C29 1.484(4) . ?
C28 C38 1.389(4) . ?
C30 C31 1.486(5) . ?
C31 C39 1.390(4) . ?
C32 C33 1.386(4) . ?
C32 C37 1.388(5) . ?
C33 H33 0.9300 . ?
C33 C34 1.380(5) . ?
C34 H34 0.9300 . ?
C34 C35 1.360(5) . ?
C35 H35 0.9300 . ?
C35 C36 1.393(5) . ?
C36 H36 0.9300 . ?
C36 C37 1.375(5) . ?
C37 H37 0.9300 . ?
C38 H38 0.9300 . ?
C38 C40 1.399(5) . ?
C39 H39 0.9300 . ?
C39 C40 1.380(5) . ?
C40 H40 0.9300 . ?
C41 C42 1.393(4) . ?
C41 C46 1.395(4) . ?
C42 H42 0.9300 . ?
C42 C43 1.383(4) . ?
C43 H43 0.9300 . ?
C43 C44 1.384(5) . ?
C44 H44 0.9300 . ?
C44 C45 1.375(4) . ?
C45 H45 0.9300 . ?
C45 C46 1.382(4) . ?
C46 H46 0.9300 . ?
C47 C48 1.393(4) . ?
C47 C52 1.399(4) . ?
C48 H48 0.9300 . ?
C48 C49 1.381(5) . ?
C49 H49 0.9300 . ?
C49 C50 1.363(5) . ?
C50 H50 0.9300 . ?
C50 C51 1.392(5) . ?
C51 H51 0.9300 . ?
C51 C52 1.372(5) . ?
C52 H52 0.9300 . ?
C53 C54 1.390(4) . ?
C53 C58 1.390(4) . ?
C54 H54 0.9300 . ?
C54 C55 1.384(4) . ?
C55 H55 0.9300 . ?
C55 C56 1.372(5) . ?
C56 H56 0.9300 . ?
C56 C57 1.381(5) . ?
C57 H57 0.9300 . ?
C57 C58 1.373(4) . ?
C58 H58 0.9300 . ?
C59 C60 1.398(4) . ?
C59 C64 1.387(4) . ?
C60 H60 0.9300 . ?
C60 C61 1.383(4) . ?
C61 H61 0.9300 . ?
C61 C62 1.372(5) . ?
C62 H62 0.9300 . ?
C62 C63 1.382(4) . ?
C63 H63 0.9300 . ?
C63 C64 1.379(4) . ?
C64 H64 0.9300 . ?
C65 C66 1.393(4) . ?
C65 C70 1.395(4) . ?
C66 H66 0.9300 . ?
C66 C67 1.383(4) . ?
C67 H67 0.9300 . ?
C67 C68 1.368(5) . ?
C68 H68 0.9300 . ?
C68 C69 1.377(5) . ?
C69 H69 0.9300 . ?
C69 C70 1.378(4) . ?
C70 H70 0.9300 . ?
C71 C72 1.396(4) . ?
C71 C76 1.388(4) . ?
C72 H72 0.9300 . ?
C72 C73 1.382(4) . ?
C73 H73 0.9300 . ?
C73 C74 1.378(5) . ?
C74 H74 0.9300 . ?
C74 C75 1.389(4) . ?
C75 H75 0.9300 . ?
C75 C76 1.384(4) . ?
C76 H76 0.9300 . ?
C77 C78 1.395(4) . ?
C77 C82 1.391(4) . ?
C78 H78 0.9300 . ?
C78 C79 1.376(4) . ?
C79 H79 0.9300 . ?
C79 C80 1.375(5) . ?
C80 H80 0.9300 . ?
C80 C81 1.372(5) . ?
C81 H81 0.9300 . ?
C81 C82 1.387(5) . ?
C82 H82 0.9300 . ?
C83 C84 1.386(4) . ?
C83 C88 1.396(4) . ?
C84 H84 0.9300 . ?
C84 C85 1.380(5) . ?
C85 H85 0.9300 . ?
C85 C86 1.385(5) . ?
C86 H86 0.9300 . ?
C86 C87 1.375(5) . ?
C87 H87 0.9300 . ?
C87 C88 1.385(5) . ?
C88 H88 0.9300 . ?

loop_
_geom_torsion_atom_site_label_1
_geom_torsion_atom_site_label_2
_geom_torsion_atom_site_label_3
_geom_torsion_atom_site_label_4
_geom_torsion
_geom_torsion_site_symmetry_1
_geom_torsion_site_symmetry_2
_geom_torsion_site_symmetry_3
_geom_torsion_site_symmetry_4
_geom_torsion_publ_flag
Se1 N1 C1 C2 16.1(4) . . . . ?
Se1 N1 C1 C6 -163.4(2) . . . . ?
Se1 N1 C9 O1 178.6(3) . . . . ?
Se1 N1 C9 C8 -1.4(3) . . . . ?
Se1 N2 C10 O2 -179.2(3) . . . . ?
Se1 N2 C10 C11 0.4(3) . . . . ?
Se1 N2 C12 C13 33.2(4) . . . . ?
Se1 N2 C12 C17 -145.3(3) . . . . ?
Se1 C7 C8 C9 0.4(4) . . . . ?
Se1 C7 C8 C18 179.4(2) . . . . ?
Se1 C7 C11 C10 1.1(4) . . . . ?
Se1 C7 C11 C19 -179.9(2) . . . . ?
Se2 N3 C21 C22 38.8(4) . . . . ?
Se2 N3 C21 C26 -139.8(3) . . . . ?
Se2 N3 C29 O3 -178.1(3) . . . . ?
Se2 N3 C29 C28 0.7(3) . . . . ?
Se2 N4 C30 O4 -179.7(3) . . . . ?
Se2 N4 C30 C31 -0.1(3) . . . . ?
Se2 N4 C32 C33 37.7(4) . . . . ?
Se2 N4 C32 C37 -138.6(3) . . . . ?
Se2 C27 C28 C29 -1.2(4) . . . . ?
Se2 C27 C28 C38 179.3(2) . . . . ?
Se2 C27 C31 C30 -2.9(4) . . . . ?
Se2 C27 C31 C39 179.4(2) . . . . ?
P1 C41 C42 C43 -177.5(2) . . . . ?
P1 C41 C46 C45 177.2(2) . . . . ?
P1 C47 C48 C49 -179.8(3) . . . . ?
P1 C47 C52 C51 -179.5(3) . . . . ?
P1 C53 C54 C55 -172.4(3) . . . . ?
P1 C53 C58 C57 172.6(3) . . . . ?
P1 C59 C60 C61 178.9(2) . . . . ?
P1 C59 C64 C63 -179.6(2) . . . . ?
P2 C65 C66 C67 -174.6(3) . . . . ?
P2 C65 C70 C69 174.3(3) . . . . ?
P2 C71 C72 C73 -178.3(2) . . . . ?
P2 C71 C76 C75 179.6(2) . . . . ?
P2 C77 C78 C79 -179.0(3) . . . . ?
P2 C77 C82 C81 179.2(3) . . . . ?
P2 C83 C84 C85 -178.3(2) . . . . ?
P2 C83 C88 C87 177.9(2) . . . . ?
O2 C10 C11 C7 178.7(3) . . . . ?
O2 C10 C11 C19 -0.3(5) . . . . ?
O4 C30 C31 C27 -178.5(3) . . . . ?
O4 C30 C31 C39 -1.1(5) . . . . ?
N1 Se1 C7 C8 -0.9(2) . . . . ?
N1 Se1 C7 C11 179.0(3) . . . . ?
N1 C1 C2 C3 179.0(3) . . . . ?
N1 C1 C6 C5 -179.7(3) . . . . ?
N2 Se1 C7 C8 179.5(3) . . . . ?
N2 Se1 C7 C11 -0.6(2) . . . . ?
N2 C10 C11 C7 -0.9(4) . . . . ?
N2 C10 C11 C19 -179.9(3) . . . . ?
N2 C12 C13 C14 -179.2(3) . . . . ?
N2 C12 C17 C16 179.9(3) . . . . ?
N3 Se2 C27 C28 1.2(2) . . . . ?
N3 Se2 C27 C31 -177.9(3) . . . . ?
N3 C21 C22 C23 177.7(3) . . . . ?
N3 C21 C26 C25 -177.3(3) . . . . ?
N4 Se2 C27 C28 -178.8(3) . . . . ?
N4 Se2 C27 C31 2.1(2) . . . . ?
N4 C30 C31 C27 1.9(4) . . . . ?
N4 C30 C31 C39 179.3(3) . . . . ?
N4 C32 C33 C34 -174.8(3) . . . . ?
N4 C32 C37 C36 175.5(3) . . . . ?
C1 N1 C9 O1 -3.9(5) . . . . ?
C1 N1 C9 C8 176.1(3) . . . . ?
C1 C2 C3 C4 1.2(6) . . . . ?
C2 C1 C6 C5 0.8(5) . . . . ?
C2 C3 C4 C5 -0.2(6) . . . . ?
C3 C4 C5 C6 -0.5(6) . . . . ?
C4 C5 C6 C1 0.2(5) . . . . ?
C6 C1 C2 C3 -1.5(5) . . . . ?
C7 C8 C9 O1 -179.3(3) . . . . ?
C7 C8 C9 N1 0.7(4) . . . . ?
C7 C8 C18 C20 0.6(5) . . . . ?
C7 C11 C19 C20 0.4(5) . . . . ?
C8 C7 C11 C10 -179.1(3) . . . . ?
C8 C7 C11 C19 0.0(5) . . . . ?
C8 C18 C20 C19 -0.2(6) . . . . ?
C9 N1 C1 C2 -161.2(3) . . . . ?
C9 N1 C1 C6 19.3(5) . . . . ?
C9 C8 C18 C20 179.5(3) . . . . ?
C10 N2 C12 C13 -146.7(3) . . . . ?
C10 N2 C12 C17 34.9(4) . . . . ?
C10 C11 C19 C20 179.3(3) . . . . ?
C11 C7 C8 C9 -179.5(3) . . . . ?
C11 C7 C8 C18 -0.5(5) . . . . ?
C11 C19 C20 C18 -0.3(5) . . . . ?
C12 N2 C10 O2 0.7(5) . . . . ?
C12 N2 C10 C11 -179.8(3) . . . . ?
C12 C13 C14 C15 -0.5(5) . . . . ?
C13 C12 C17 C16 1.5(5) . . . . ?
C13 C14 C15 C16 0.8(5) . . . . ?
C14 C15 C16 C17 0.0(5) . . . . ?
C15 C16 C17 C12 -1.2(5) . . . . ?
C17 C12 C13 C14 -0.6(5) . . . . ?
C18 C8 C9 O1 1.8(5) . . . . ?
C18 C8 C9 N1 -178.2(3) . . . . ?
C21 N3 C29 O3 2.4(5) . . . . ?
C21 N3 C29 C28 -178.8(3) . . . . ?
C21 C22 C23 C24 0.7(5) . . . . ?
C22 C21 C26 C25 4.0(5) . . . . ?
C22 C23 C24 C25 1.6(5) . . . . ?
C23 C24 C25 C26 -1.1(5) . . . . ?
C24 C25 C26 C21 -1.8(5) . . . . ?
C26 C21 C22 C23 -3.5(5) . . . . ?
C27 C28 C29 O3 179.1(3) . . . . ?
C27 C28 C29 N3 0.2(4) . . . . ?
C27 C28 C38 C40 1.8(5) . . . . ?
C27 C31 C39 C40 0.7(5) . . . . ?
C28 C27 C31 C30 178.0(3) . . . . ?
C28 C27 C31 C39 0.4(5) . . . . ?
C28 C38 C40 C39 -0.7(5) . . . . ?
C29 N3 C21 C22 -141.7(3) . . . . ?
C29 N3 C21 C26 39.6(4) . . . . ?
C29 C28 C38 C40 -177.6(3) . . . . ?
C30 N4 C32 C33 -151.1(3) . . . . ?
C30 N4 C32 C37 32.6(5) . . . . ?
C30 C31 C39 C40 -176.7(3) . . . . ?
C31 C27 C28 C29 177.8(3) . . . . ?
C31 C27 C28 C38 -1.7(5) . . . . ?
C31 C39 C40 C38 -0.6(5) . . . . ?
C32 N4 C30 O4 8.6(5) . . . . ?
C32 N4 C30 C31 -171.8(3) . . . . ?
C32 C33 C34 C35 -1.1(5) . . . . ?
C33 C32 C37 C36 -0.7(5) . . . . ?
C33 C34 C35 C36 -0.4(6) . . . . ?
C34 C35 C36 C37 1.3(6) . . . . ?
C35 C36 C37 C32 -0.7(6) . . . . ?
C37 C32 C33 C34 1.6(5) . . . . ?
C38 C28 C29 O3 -1.5(5) . . . . ?
C38 C28 C29 N3 179.7(3) . . . . ?
C41 P1 C47 C48 -107.0(3) . . . . ?
C41 P1 C47 C52 72.2(3) . . . . ?
C41 P1 C53 C54 -150.9(3) . . . . ?
C41 P1 C53 C58 36.5(3) . . . . ?
C41 P1 C59 C60 43.7(3) . . . . ?
C41 P1 C59 C64 -139.1(2) . . . . ?
C41 C42 C43 C44 -0.1(5) . . . . ?
C42 C41 C46 C45 -1.8(4) . . . . ?
C42 C43 C44 C45 -0.9(5) . . . . ?
C43 C44 C45 C46 0.5(5) . . . . ?
C44 C45 C46 C41 0.8(5) . . . . ?
C46 C41 C42 C43 1.5(4) . . . . ?
C47 P1 C41 C42 -10.2(3) . . . . ?
C47 P1 C41 C46 170.9(2) . . . . ?
C47 P1 C53 C54 90.0(3) . . . . ?
C47 P1 C53 C58 -82.6(3) . . . . ?
C47 P1 C59 C60 163.8(2) . . . . ?
C47 P1 C59 C64 -19.0(3) . . . . ?
C47 C48 C49 C50 -0.4(5) . . . . ?
C48 C47 C52 C51 -0.4(5) . . . . ?
C48 C49 C50 C51 -1.0(5) . . . . ?
C49 C50 C51 C52 1.7(5) . . . . ?
C50 C51 C52 C47 -1.0(5) . . . . ?
C52 C47 C48 C49 1.1(5) . . . . ?
C53 P1 C41 C42 -128.7(2) . . . . ?
C53 P1 C41 C46 52.3(3) . . . . ?
C53 P1 C47 C48 12.4(3) . . . . ?
C53 P1 C47 C52 -168.5(2) . . . . ?
C53 P1 C59 C60 -77.9(3) . . . . ?
C53 P1 C59 C64 99.3(3) . . . . ?
C53 C54 C55 C56 -0.6(6) . . . . ?
C54 C53 C58 C57 -0.1(5) . . . . ?
C54 C55 C56 C57 1.0(6) . . . . ?
C55 C56 C57 C58 -0.9(6) . . . . ?
C56 C57 C58 C53 0.4(6) . . . . ?
C58 C53 C54 C55 0.2(5) . . . . ?
C59 P1 C41 C42 109.5(3) . . . . ?
C59 P1 C41 C46 -69.5(3) . . . . ?
C59 P1 C47 C48 131.8(3) . . . . ?
C59 P1 C47 C52 -49.1(3) . . . . ?
C59 P1 C53 C54 -28.5(3) . . . . ?
C59 P1 C53 C58 158.9(3) . . . . ?
C59 C60 C61 C62 -0.2(5) . . . . ?
C60 C59 C64 C63 -2.4(5) . . . . ?
C60 C61 C62 C63 -0.7(5) . . . . ?
C61 C62 C63 C64 0.0(5) . . . . ?
C62 C63 C64 C59 1.5(5) . . . . ?
C64 C59 C60 C61 1.7(5) . . . . ?
C65 P2 C71 C72 -159.4(2) . . . . ?
C65 P2 C71 C76 21.8(3) . . . . ?
C65 P2 C77 C78 -156.7(3) . . . . ?
C65 P2 C77 C82 24.2(3) . . . . ?
C65 P2 C83 C84 -98.8(3) . . . . ?
C65 P2 C83 C88 82.0(3) . . . . ?
C65 C66 C67 C68 0.4(5) . . . . ?
C66 C65 C70 C69 -0.1(5) . . . . ?
C66 C67 C68 C69 -0.1(6) . . . . ?
C67 C68 C69 C70 -0.3(6) . . . . ?
C68 C69 C70 C65 0.4(5) . . . . ?
C70 C65 C66 C67 -0.3(5) . . . . ?
C71 P2 C65 C66 100.5(3) . . . . ?
C71 P2 C65 C70 -73.8(3) . . . . ?
C71 P2 C77 C78 -36.9(3) . . . . ?
C71 P2 C77 C82 144.0(3) . . . . ?
C71 P2 C83 C84 141.6(2) . . . . ?
C71 P2 C83 C88 -37.7(3) . . . . ?
C71 C72 C73 C74 -1.6(5) . . . . ?
C72 C71 C76 C75 0.8(5) . . . . ?
C72 C73 C74 C75 1.3(5) . . . . ?
C73 C74 C75 C76 0.0(5) . . . . ?
C74 C75 C76 C71 -1.1(5) . . . . ?
C76 C71 C72 C73 0.5(5) . . . . ?
C77 P2 C65 C66 -139.2(3) . . . . ?
C77 P2 C65 C70 46.4(3) . . . . ?
C77 P2 C71 C72 80.8(3) . . . . ?
C77 P2 C71 C76 -97.9(3) . . . . ?
C77 P2 C83 C84 22.2(3) . . . . ?
C77 P2 C83 C88 -157.1(2) . . . . ?
C77 C78 C79 C80 -0.7(5) . . . . ?
C78 C77 C82 C81 0.1(5) . . . . ?
C78 C79 C80 C81 1.2(5) . . . . ?
C79 C80 C81 C82 -1.0(6) . . . . ?
C80 C81 C82 C77 0.3(5) . . . . ?
C82 C77 C78 C79 0.1(5) . . . . ?
C83 P2 C65 C66 -18.1(3) . . . . ?
C83 P2 C65 C70 167.6(3) . . . . ?
C83 P2 C71 C72 -38.3(3) . . . . ?
C83 P2 C71 C76 142.9(3) . . . . ?
C83 P2 C77 C78 80.9(3) . . . . ?
C83 P2 C77 C82 -98.1(3) . . . . ?
C83 C84 C85 C86 0.2(5) . . . . ?
C84 C83 C88 C87 -1.4(4) . . . . ?
C84 C85 C86 C87 -0.8(5) . . . . ?
C85 C86 C87 C88 0.3(5) . . . . ?
C86 C87 C88 C83 0.7(5) . . . . ?
C88 C83 C84 C85 0.9(4) . . . . ?
